data_7126163
loop_
_publ_author_name
'Taylor, Jordan W.'
'Harman, W. Hill'

_publ_section_title
;
 C[double bond, length as m-dash]O scission and reductive coupling of
 organic carbonyls by a redox-active diboraanthracene.
;
_journal_issue 32
_journal_name_full 'Chemical communications (Cambridge, England)'
_journal_page_first 4480
_journal_page_last 4483
_journal_paper_doi 10.1039/d0cc01142h
_journal_volume 56
_journal_year 2020
_chemical_formula_sum 'C55 H82 Au B2 K O8 P2'
_chemical_formula_weight 1190.83
_space_group_crystal_system monoclinic
_space_group_IT_number 14
_space_group_name_Hall '-P 2ybc'
_space_group_name_H-M_alt 'P 1 21/c 1'
_atom_sites_solution_hydrogens mixed
_audit_creation_method SHELXL-2013
_audit_update_record
;
2019-11-14 deposited with the CCDC.	2020-03-09 downloaded from the CCDC.
;
_cell_angle_alpha 90
_cell_angle_beta 110.8122(5)
_cell_angle_gamma 90
_cell_formula_units_Z 4
_cell_length_a 19.9307(6)
_cell_length_b 14.7178(4)
_cell_length_c 20.3785(6)
_cell_measurement_reflns_used 9543
_cell_measurement_temperature 100(2)
_cell_measurement_theta_max 31.49
_cell_measurement_theta_min 2.19
_cell_volume 5587.7(3)
_computing_cell_refinement 'Bruker SAINT'
_computing_data_collection 'Bruker APEX2'
_computing_data_reduction 'Bruker SAINT'
_computing_molecular_graphics 'Bruker SHELXTL'
_computing_publication_material 'Bruker SHELXTL'
_computing_structure_refinement 'SHELXL-2013 (Sheldrick, 2013)'
_computing_structure_solution 'SHELXS-97 (Sheldrick 2008)'
_diffrn_ambient_temperature 100(2)
_diffrn_measured_fraction_theta_full 1.000
_diffrn_measured_fraction_theta_max 1.000
_diffrn_measurement_device_type 'Bruker APEX-II CCD'
_diffrn_measurement_method '\f and \w scans'
_diffrn_radiation_type MoK\a
_diffrn_radiation_wavelength 0.71073
_diffrn_reflns_av_R_equivalents 0.0221
_diffrn_reflns_av_unetI/netI 0.0120
_diffrn_reflns_Laue_measured_fraction_full 1.000
_diffrn_reflns_Laue_measured_fraction_max 1.000
_diffrn_reflns_limit_h_max 27
_diffrn_reflns_limit_h_min -27
_diffrn_reflns_limit_k_max 20
_diffrn_reflns_limit_k_min -20
_diffrn_reflns_limit_l_max 27
_diffrn_reflns_limit_l_min -27
_diffrn_reflns_number 121534
_diffrn_reflns_point_group_measured_fraction_full 1.000
_diffrn_reflns_point_group_measured_fraction_max 1.000
_diffrn_reflns_theta_full 25.242
_diffrn_reflns_theta_max 29.130
_diffrn_reflns_theta_min 1.749
_exptl_absorpt_coefficient_mu 2.815
_exptl_absorpt_correction_type multi-scan
_exptl_absorpt_process_details 'Bruker SADABS'
_exptl_crystal_colour colourless
_exptl_crystal_density_diffrn 1.416
_exptl_crystal_density_meas ?
_exptl_crystal_density_method 'not measured'
_exptl_crystal_description 'prism frag'
_exptl_crystal_F_000 2456
_exptl_crystal_size_max 0.384
_exptl_crystal_size_mid 0.284
_exptl_crystal_size_min 0.167
_exptl_transmission_factor_max 0.746
_exptl_transmission_factor_min 0.575
_refine_diff_density_max 0.941
_refine_diff_density_min -0.581
_refine_diff_density_rms 0.063
_refine_ls_extinction_method none
_refine_ls_goodness_of_fit_ref 1.039
_refine_ls_hydrogen_treatment mixed
_refine_ls_matrix_type full
_refine_ls_number_parameters 667
_refine_ls_number_reflns 15037
_refine_ls_number_restraints 18
_refine_ls_restrained_S_all 1.040
_refine_ls_R_factor_all 0.0212
_refine_ls_R_factor_gt 0.0186
_refine_ls_shift/su_max 0.003
_refine_ls_shift/su_mean 0.000
_refine_ls_structure_factor_coef Fsqd
_refine_ls_weighting_details 'w=1/[\s^2^(Fo^2^)+(0.0207P)^2^+4.5933P] where P=(Fo^2^+2Fc^2^)/3'
_refine_ls_weighting_scheme calc
_refine_ls_wR_factor_gt 0.0446
_refine_ls_wR_factor_ref 0.0457
_reflns_Friedel_coverage 0.000
_reflns_number_gt 13950
_reflns_number_total 15037
_reflns_threshold_expression 'I > 2\s(I)'
_cod_data_source_file d0cc01142h2.cif
_cod_data_source_block hh191JT94r_0m
_cod_depositor_comments
;
The following automatic conversions were performed:

data item '_exptl_crystal_density_meas' value 'not measured' was
changed to '?' -- the value is perceived as not measured.

Automatic conversion script
Id: cif_fix_values 7556 2019-12-06 15:28:31Z antanas 

 Adding full bibliography for 7126163--7126166.cif.
;
_cod_original_sg_symbol_H-M 'P 21/c'
_cod_database_code 7126163
_shelx_space_group_comment
; 
The symmetry employed for this shelxl refinement is uniquely defined 
by the following loop, which should always be used as a source of 
symmetry information in preference to the above space-group names. 
They are only intended as comments. 
;
_shelx_estimated_absorpt_t_min 0.411
_shelx_estimated_absorpt_t_max 0.651
_shelxl_version_number 2013-4

loop_
_space_group_symop_operation_xyz
'x, y, z'
'-x, y+1/2, -z+1/2'
'-x, -y, -z'
'x, -y-1/2, z-1/2'

loop_
_atom_site_label
_atom_site_type_symbol
_atom_site_fract_x
_atom_site_fract_y
_atom_site_fract_z
_atom_site_U_iso_or_equiv
_atom_site_adp_type
_atom_site_occupancy
_atom_site_site_symmetry_order
_atom_site_calc_flag
_atom_site_refinement_flags_posn
_atom_site_refinement_flags_adp
_atom_site_refinement_flags_occupancy
_atom_site_disorder_assembly
_atom_site_disorder_group
Au1 Au 0.63728(2) 0.84033(2) 0.40690(2) 0.01594(2) Uani 1 1 d . . . . .
B1 B 0.78933(9) 0.93972(12) 0.46713(9) 0.0172(3) Uani 1 1 d . . . . .
O1 O 0.84644(6) 1.00898(8) 0.46725(6) 0.0205(2) Uani 1 1 d D . . . .
H1 H 0.8387(11) 1.0185(14) 0.4251(6) 0.025 Uiso 1 1 d D U . . .
C1 C 0.71465(8) 0.99746(10) 0.44953(8) 0.0170(3) Uani 1 1 d . . . . .
C2 C 0.69353(9) 1.03541(11) 0.50282(9) 0.0206(3) Uani 1 1 d . . . . .
H2 H 0.7196 1.0195 0.5503 0.025 Uiso 1 1 calc R U . . .
C3 C 0.63609(9) 1.09520(11) 0.48854(9) 0.0233(3) Uani 1 1 d . . . . .
H3 H 0.6229 1.1186 0.5257 0.028 Uiso 1 1 calc R U . . .
C4 C 0.59824(9) 1.12036(11) 0.41959(9) 0.0231(3) Uani 1 1 d . . . . .
H4 H 0.5593 1.1619 0.4091 0.028 Uiso 1 1 calc R U . . .
C5 C 0.61801(9) 1.08402(11) 0.36598(9) 0.0199(3) Uani 1 1 d . . . . .
H5 H 0.5922 1.1023 0.3190 0.024 Uiso 1 1 calc R U . . .
C6 C 0.67458(8) 1.02142(10) 0.37837(8) 0.0165(3) Uani 1 1 d . . . . .
B2 B 0.69708(9) 0.98105(12) 0.31412(9) 0.0159(3) Uani 1 1 d D . . . .
C7 C 0.73496(8) 0.88132(10) 0.33542(8) 0.0165(3) Uani 1 1 d . . . . .
C8 C 0.73001(9) 0.81409(11) 0.28459(9) 0.0210(3) Uani 1 1 d . . . . .
H8 H 0.7000 0.8251 0.2373 0.025 Uiso 1 1 calc R U . . .
C9 C 0.76726(10) 0.73240(12) 0.30091(9) 0.0248(3) Uani 1 1 d . . . . .
H9 H 0.7616 0.6880 0.2655 0.030 Uiso 1 1 calc R U . . .
C10 C 0.81271(9) 0.71611(12) 0.36937(10) 0.0248(3) Uani 1 1 d . . . . .
H10 H 0.8393 0.6612 0.3810 0.030 Uiso 1 1 calc R U . . .
C11 C 0.81888(8) 0.78101(11) 0.42073(9) 0.0207(3) Uani 1 1 d . . . . .
H11 H 0.8504 0.7694 0.4674 0.025 Uiso 1 1 calc R U . . .
C12 C 0.78020(8) 0.86342(11) 0.40629(8) 0.0170(3) Uani 1 1 d . . . . .
C13 C 0.7554(10) 1.0537(12) 0.3020(8) 0.0171(17) Uani 0.663(19) 1 d D . P A 1
C14 C 0.8149(3) 1.0257(4) 0.2899(4) 0.0286(11) Uani 0.663(19) 1 d D . P A 1
H14A H 0.8482 1.0692 0.2852 0.034 Uiso 0.663(19) 1 calc R U P A 1
H14B H 0.8233 0.9627 0.2862 0.034 Uiso 0.663(19) 1 calc R U P A 1
C15 C 0.7438(4) 1.1522(3) 0.3075(3) 0.0279(10) Uani 0.663(19) 1 d D . P A 1
H15A H 0.7818 1.1862 0.2983 0.042 Uiso 0.663(19) 1 calc R U P A 1
H15B H 0.7449 1.1663 0.3549 0.042 Uiso 0.663(19) 1 calc R U P A 1
H15C H 0.6971 1.1694 0.2731 0.042 Uiso 0.663(19) 1 calc R U P A 1
C13D C 0.7610(19) 1.044(2) 0.3020(18) 0.022(6) Uani 0.337(19) 1 d D . P A 2
C14D C 0.7700(8) 1.1337(8) 0.3215(5) 0.026(2) Uani 0.337(19) 1 d D . P A 2
H14C H 0.8034 1.1701 0.3097 0.031 Uiso 0.337(19) 1 calc R U P A 2
H14D H 0.7429 1.1594 0.3469 0.031 Uiso 0.337(19) 1 calc R U P A 2
C15D C 0.8048(5) 1.0086(7) 0.2628(8) 0.027(2) Uani 0.337(19) 1 d D . P A 2
H15D H 0.8371 1.0563 0.2582 0.040 Uiso 0.337(19) 1 calc R U P A 2
H15E H 0.7733 0.9891 0.2160 0.040 Uiso 0.337(19) 1 calc R U P A 2
H15F H 0.8331 0.9567 0.2880 0.040 Uiso 0.337(19) 1 calc R U P A 2
C16 C 0.81698(9) 0.89446(11) 0.54631(8) 0.0202(3) Uani 1 1 d . . . . .
C17 C 0.78044(9) 0.82822(11) 0.57161(9) 0.0208(3) Uani 1 1 d . . . . .
C18 C 0.80856(10) 0.79762(13) 0.64149(9) 0.0283(4) Uani 1 1 d . . . . .
H18 H 0.7821 0.7550 0.6575 0.034 Uiso 1 1 calc R U . . .
C19 C 0.87412(11) 0.82840(15) 0.68745(10) 0.0341(4) Uani 1 1 d . . . . .
H19 H 0.8927 0.8071 0.7345 0.041 Uiso 1 1 calc R U . . .
C20 C 0.91187(11) 0.89066(16) 0.66355(10) 0.0357(4) Uani 1 1 d . . . . .
H20 H 0.9574 0.9115 0.6939 0.043 Uiso 1 1 calc R U . . .
C21 C 0.88337(10) 0.92302(14) 0.59501(9) 0.0285(4) Uani 1 1 d . . . . .
H21 H 0.9102 0.9667 0.5803 0.034 Uiso 1 1 calc R U . . .
P1 P 0.69764(2) 0.77420(3) 0.51460(2) 0.01819(8) Uani 1 1 d . . . . .
C22 C 0.72687(10) 0.65584(11) 0.50594(10) 0.0258(3) Uani 1 1 d . . . . .
H22 H 0.7762 0.6612 0.5042 0.031 Uiso 1 1 calc R U . . .
C23 C 0.73398(12) 0.59350(13) 0.56835(12) 0.0360(4) Uani 1 1 d . . . . .
H23A H 0.6866 0.5843 0.5717 0.054 Uiso 1 1 calc R U . . .
H23B H 0.7661 0.6216 0.6117 0.054 Uiso 1 1 calc R U . . .
H23C H 0.7537 0.5348 0.5615 0.054 Uiso 1 1 calc R U . . .
C24 C 0.68099(12) 0.61148(13) 0.43668(12) 0.0346(4) Uani 1 1 d . . . . .
H24A H 0.7009 0.5517 0.4327 0.052 Uiso 1 1 calc R U . . .
H24B H 0.6810 0.6499 0.3974 0.052 Uiso 1 1 calc R U . . .
H24C H 0.6317 0.6044 0.4355 0.052 Uiso 1 1 calc R U . . .
C25 C 0.63954(9) 0.76757(12) 0.56802(9) 0.0234(3) Uani 1 1 d . . . . .
H25 H 0.6648 0.7308 0.6110 0.028 Uiso 1 1 calc R U . . .
C26 C 0.62669(11) 0.86333(13) 0.59073(10) 0.0289(4) Uani 1 1 d . . . . .
H26A H 0.6050 0.9014 0.5491 0.043 Uiso 1 1 calc R U . . .
H26B H 0.6726 0.8899 0.6203 0.043 Uiso 1 1 calc R U . . .
H26C H 0.5943 0.8599 0.6173 0.043 Uiso 1 1 calc R U . . .
C27 C 0.56808(10) 0.72144(13) 0.52713(10) 0.0290(4) Uani 1 1 d . . . . .
H27A H 0.5388 0.7175 0.5568 0.044 Uiso 1 1 calc R U . . .
H27B H 0.5772 0.6602 0.5134 0.044 Uiso 1 1 calc R U . . .
H27C H 0.5425 0.7571 0.4850 0.044 Uiso 1 1 calc R U . . .
C28 C 0.62674(8) 0.97517(10) 0.23994(8) 0.0163(3) Uani 1 1 d . . . . .
C29 C 0.56143(8) 0.92903(11) 0.23064(8) 0.0183(3) Uani 1 1 d . . . . .
C30 C 0.50587(9) 0.92603(12) 0.16468(9) 0.0232(3) Uani 1 1 d . . . . .
H30 H 0.4632 0.8935 0.1599 0.028 Uiso 1 1 calc R U . . .
C31 C 0.51158(9) 0.96913(12) 0.10648(8) 0.0228(3) Uani 1 1 d . . . . .
H31 H 0.4732 0.9675 0.0625 0.027 Uiso 1 1 calc R U . . .
C32 C 0.57458(9) 1.01464(12) 0.11396(8) 0.0222(3) Uani 1 1 d . . . . .
H32 H 0.5799 1.0447 0.0748 0.027 Uiso 1 1 calc R U . . .
C33 C 0.63004(9) 1.01635(11) 0.17867(8) 0.0207(3) Uani 1 1 d . . . . .
H33 H 0.6730 1.0472 0.1819 0.025 Uiso 1 1 calc R U . . .
P2 P 0.54403(2) 0.87013(3) 0.30245(2) 0.01701(7) Uani 1 1 d . . . . .
C34 C 0.47293(9) 0.93948(12) 0.31817(9) 0.0229(3) Uani 1 1 d . . . . .
H34 H 0.4881 1.0042 0.3178 0.027 Uiso 1 1 calc R U . . .
C35 C 0.39781(10) 0.93331(17) 0.26202(12) 0.0386(5) Uani 1 1 d . . . . .
H35A H 0.3804 0.8706 0.2590 0.058 Uiso 1 1 calc R U . . .
H35B H 0.3998 0.9517 0.2165 0.058 Uiso 1 1 calc R U . . .
H35C H 0.3651 0.9737 0.2746 0.058 Uiso 1 1 calc R U . . .
C36 C 0.47035(11) 0.92332(14) 0.39138(10) 0.0314(4) Uani 1 1 d . . . . .
H36A H 0.4355 0.9648 0.3992 0.047 Uiso 1 1 calc R U . . .
H36B H 0.5179 0.9344 0.4268 0.047 Uiso 1 1 calc R U . . .
H36C H 0.4560 0.8604 0.3951 0.047 Uiso 1 1 calc R U . . .
C37 C 0.50285(9) 0.76099(11) 0.26325(9) 0.0225(3) Uani 1 1 d . . . . .
H37 H 0.4591 0.7739 0.2212 0.027 Uiso 1 1 calc R U . . .
C38 C 0.55704(10) 0.70905(12) 0.23973(10) 0.0280(4) Uani 1 1 d . . . . .
H38A H 0.6009 0.6984 0.2803 0.042 Uiso 1 1 calc R U . . .
H38B H 0.5685 0.7449 0.2046 0.042 Uiso 1 1 calc R U . . .
H38C H 0.5363 0.6507 0.2193 0.042 Uiso 1 1 calc R U . . .
C39 C 0.48097(10) 0.70495(13) 0.31552(10) 0.0284(4) Uani 1 1 d . . . . .
H39A H 0.4664 0.6440 0.2963 0.043 Uiso 1 1 calc R U . . .
H39B H 0.4407 0.7347 0.3239 0.043 Uiso 1 1 calc R U . . .
H39C H 0.5217 0.7002 0.3599 0.043 Uiso 1 1 calc R U . . .
K1 K 0.83805(2) 1.17777(3) 0.52549(2) 0.02870(8) Uani 1 1 d . . . . .
O1C O 0.95536(9) 1.12868(12) 0.64218(9) 0.0499(4) Uani 1 1 d . . . . .
C1C C 1.02402(13) 1.11918(19) 0.6359(2) 0.0720(11) Uani 1 1 d . . . . .
H1A H 1.0488 1.0650 0.6623 0.086 Uiso 1 1 calc R U . . .
H1B H 1.0538 1.1733 0.6558 0.086 Uiso 1 1 calc R U . . .
C2C C 1.01456(13) 1.10934(17) 0.5608(2) 0.0627(9) Uani 1 1 d . . . . .
H2A H 1.0616 1.0997 0.5557 0.075 Uiso 1 1 calc R U . . .
H2B H 0.9834 1.0566 0.5402 0.075 Uiso 1 1 calc R U . . .
O2C O 0.98262(8) 1.19002(11) 0.52637(10) 0.0470(4) Uani 1 1 d . . . . .
C3C C 0.97666(15) 1.1885(2) 0.45570(17) 0.0595(8) Uani 1 1 d . . . . .
H3A H 0.9422 1.1411 0.4298 0.071 Uiso 1 1 calc R U . . .
H3B H 1.0238 1.1753 0.4519 0.071 Uiso 1 1 calc R U . . .
C4C C 0.95106(16) 1.2792(2) 0.42644(15) 0.0597(7) Uani 1 1 d . . . . .
H4A H 0.9830 1.3269 0.4555 0.072 Uiso 1 1 calc R U . . .
H4B H 0.9514 1.2840 0.3781 0.072 Uiso 1 1 calc R U . . .
O3C O 0.87995(9) 1.29108(11) 0.42601(9) 0.0449(4) Uani 1 1 d . . . . .
C5C C 0.85470(16) 1.38080(17) 0.40798(13) 0.0506(6) Uani 1 1 d . . . . .
H5A H 0.8638 1.4009 0.3655 0.061 Uiso 1 1 calc R U . . .
H5B H 0.8796 1.4230 0.4469 0.061 Uiso 1 1 calc R U . . .
C6C C 0.77655(15) 1.38022(17) 0.39448(12) 0.0478(6) Uani 1 1 d . . . . .
H6A H 0.7557 1.4402 0.3762 0.057 Uiso 1 1 calc R U . . .
H6B H 0.7527 1.3337 0.3587 0.057 Uiso 1 1 calc R U . . .
O4C O 0.76474(8) 1.36070(11) 0.45786(9) 0.0416(4) Uani 1 1 d . . . . .
C7C C 0.69280(13) 1.33936(15) 0.44673(16) 0.0501(6) Uani 1 1 d . U . . .
H7A H 0.6806 1.2796 0.4233 0.060 Uiso 1 1 calc R U . . .
H7B H 0.6608 1.3856 0.4159 0.060 Uiso 1 1 calc R U . . .
C8C C 0.68210(13) 1.33678(14) 0.51533(18) 0.0553(8) Uani 1 1 d . U . . .
H8A H 0.6927 1.3973 0.5379 0.066 Uiso 1 1 calc R U . . .
H8B H 0.6315 1.3216 0.5077 0.066 Uiso 1 1 calc R U . . .
O5C O 0.72822(9) 1.27051(11) 0.55987(10) 0.0447(4) Uani 1 1 d . . . . .
C9C C 0.72600(16) 1.27203(19) 0.62866(16) 0.0594(8) Uani 1 1 d . . . . .
H9A H 0.6756 1.2701 0.6264 0.071 Uiso 1 1 calc R U . . .
H9B H 0.7483 1.3286 0.6530 0.071 Uiso 1 1 calc R U . . .
C10C C 0.76602(18) 1.1912(2) 0.66785(16) 0.0623(8) Uani 1 1 d . . . . .
H10A H 0.7635 1.1895 0.7155 0.075 Uiso 1 1 calc R U . . .
H10B H 0.7442 1.1347 0.6430 0.075 Uiso 1 1 calc R U . . .
O6C O 0.83914(11) 1.19749(13) 0.67256(9) 0.0558(5) Uani 1 1 d . . . . .
C11C C 0.8822(2) 1.1245(2) 0.71173(15) 0.0753(10) Uani 1 1 d . . . . .
H11A H 0.8621 1.0657 0.6899 0.090 Uiso 1 1 calc R U . . .
H11B H 0.8823 1.1251 0.7603 0.090 Uiso 1 1 calc R U . . .
C12C C 0.9572(2) 1.1349(2) 0.71271(15) 0.0789(11) Uani 1 1 d . . . . .
H12A H 0.9769 1.1945 0.7331 0.095 Uiso 1 1 calc R U . . .
H12B H 0.9882 1.0865 0.7418 0.095 Uiso 1 1 calc R U . . .
O1S O 0.99695(13) 0.52971(17) 0.62935(18) 0.0692(9) Uani 0.798(4) 1 d D . P B 1
O1D O 0.9762(5) 0.5047(7) 0.5736(7) 0.0692(9) Uani 0.202(4) 1 d D . P B 2
C1S C 0.91983(15) 0.52959(19) 0.60238(18) 0.0627(8) Uani 1 1 d D . . . .
H1C H 0.9009 0.5350 0.5506 0.075 Uiso 0.798(4) 1 calc R U P B 1
H1D H 0.9007 0.5802 0.6225 0.075 Uiso 0.798(4) 1 calc R U P B 1
H1E H 0.8780 0.5580 0.5660 0.075 Uiso 0.202(4) 1 calc R U P B 2
H1F H 0.9388 0.5717 0.6426 0.075 Uiso 0.202(4) 1 calc R U P B 2
C2S C 0.90028(16) 0.4393(2) 0.6251(2) 0.0674(8) Uani 1 1 d . . . . .
H2C H 0.8985 0.4432 0.6730 0.081 Uiso 1 1 calc R U . . .
H2D H 0.8531 0.4183 0.5924 0.081 Uiso 1 1 calc R U . . .
C3S C 0.95869(18) 0.3771(2) 0.62369(19) 0.0692(9) Uani 1 1 d . . . . .
H3C H 0.9751 0.3384 0.6662 0.083 Uiso 1 1 calc R U . . .
H3D H 0.9420 0.3375 0.5817 0.083 Uiso 1 1 calc R U . . .
C4S C 1.01736(16) 0.4378(2) 0.62148(17) 0.0611(7) Uani 1 1 d D . . . .
H4C H 1.0627 0.4222 0.6599 0.073 Uiso 0.798(4) 1 calc R U P B 1
H4D H 1.0247 0.4307 0.5762 0.073 Uiso 0.798(4) 1 calc R U P B 1
H4E H 1.0444 0.4641 0.6681 0.073 Uiso 0.202(4) 1 calc R U P B 2
H4F H 1.0510 0.4060 0.6033 0.073 Uiso 0.202(4) 1 calc R U P B 2

loop_
_atom_site_aniso_label
_atom_site_aniso_U_11
_atom_site_aniso_U_22
_atom_site_aniso_U_33
_atom_site_aniso_U_23
_atom_site_aniso_U_13
_atom_site_aniso_U_12
Au1 0.01864(3) 0.01347(3) 0.01823(3) -0.00100(2) 0.00965(2) -0.00270(2)
B1 0.0174(8) 0.0177(8) 0.0178(7) 0.0002(6) 0.0078(6) -0.0023(6)
O1 0.0199(5) 0.0232(6) 0.0197(5) -0.0002(4) 0.0083(4) -0.0060(4)
C1 0.0194(7) 0.0141(7) 0.0200(7) -0.0016(5) 0.0103(6) -0.0046(5)
C2 0.0262(8) 0.0184(7) 0.0210(7) -0.0025(6) 0.0130(6) -0.0044(6)
C3 0.0301(8) 0.0190(7) 0.0287(8) -0.0058(6) 0.0202(7) -0.0037(6)
C4 0.0231(8) 0.0170(7) 0.0336(9) -0.0037(6) 0.0153(7) 0.0005(6)
C5 0.0203(7) 0.0165(7) 0.0236(7) -0.0017(6) 0.0086(6) -0.0010(6)
C6 0.0176(7) 0.0133(6) 0.0205(7) -0.0024(5) 0.0093(6) -0.0032(5)
B2 0.0168(7) 0.0156(7) 0.0176(7) -0.0001(6) 0.0089(6) -0.0010(6)
C7 0.0165(7) 0.0167(7) 0.0194(7) -0.0005(5) 0.0102(6) -0.0006(5)
C8 0.0242(8) 0.0213(7) 0.0202(7) -0.0021(6) 0.0110(6) 0.0005(6)
C9 0.0310(9) 0.0210(8) 0.0282(8) -0.0048(6) 0.0176(7) 0.0014(7)
C10 0.0259(8) 0.0207(8) 0.0331(9) 0.0025(7) 0.0168(7) 0.0070(6)
C11 0.0178(7) 0.0223(8) 0.0244(8) 0.0037(6) 0.0103(6) 0.0025(6)
C12 0.0147(6) 0.0179(7) 0.0212(7) 0.0006(6) 0.0099(6) -0.0020(5)
C13 0.015(2) 0.022(5) 0.016(3) 0.004(2) 0.0078(18) 0.002(3)
C14 0.0234(17) 0.032(2) 0.033(3) 0.0073(19) 0.0133(18) -0.0040(14)
C15 0.032(3) 0.0209(18) 0.033(2) 0.0031(14) 0.0146(19) -0.0058(16)
C13D 0.025(10) 0.009(4) 0.027(7) 0.003(3) 0.004(5) -0.001(6)
C14D 0.029(5) 0.025(4) 0.027(4) 0.004(3) 0.013(3) -0.008(3)
C15D 0.020(3) 0.034(4) 0.030(5) 0.005(3) 0.014(3) -0.002(3)
C16 0.0217(7) 0.0210(7) 0.0193(7) 0.0001(6) 0.0090(6) -0.0003(6)
C17 0.0225(7) 0.0208(8) 0.0198(7) 0.0014(6) 0.0083(6) 0.0000(6)
C18 0.0328(9) 0.0290(9) 0.0241(8) 0.0068(7) 0.0115(7) -0.0008(7)
C19 0.0348(10) 0.0423(11) 0.0211(8) 0.0085(8) 0.0048(7) -0.0003(8)
C20 0.0289(9) 0.0485(12) 0.0233(9) 0.0030(8) 0.0014(7) -0.0081(9)
C21 0.0260(8) 0.0345(10) 0.0238(8) 0.0024(7) 0.0071(7) -0.0061(7)
P1 0.02113(19) 0.01523(18) 0.02138(19) 0.00220(14) 0.01146(15) -0.00059(14)
C22 0.0277(8) 0.0161(7) 0.0389(10) 0.0033(7) 0.0183(8) 0.0023(6)
C23 0.0383(11) 0.0215(9) 0.0524(12) 0.0137(8) 0.0213(9) 0.0064(8)
C24 0.0414(11) 0.0186(8) 0.0477(12) -0.0076(8) 0.0205(9) -0.0014(8)
C25 0.0286(8) 0.0215(8) 0.0262(8) 0.0057(6) 0.0172(7) 0.0008(6)
C26 0.0377(10) 0.0272(9) 0.0306(9) 0.0012(7) 0.0230(8) 0.0017(7)
C27 0.0299(9) 0.0254(9) 0.0396(10) 0.0047(7) 0.0219(8) -0.0020(7)
C28 0.0180(7) 0.0143(7) 0.0188(7) -0.0010(5) 0.0091(6) 0.0012(5)
C29 0.0197(7) 0.0178(7) 0.0189(7) -0.0001(6) 0.0089(6) -0.0007(6)
C30 0.0204(7) 0.0260(8) 0.0230(8) -0.0011(6) 0.0075(6) -0.0033(6)
C31 0.0230(8) 0.0249(8) 0.0185(7) -0.0011(6) 0.0051(6) 0.0021(6)
C32 0.0270(8) 0.0237(8) 0.0182(7) 0.0015(6) 0.0109(6) 0.0014(6)
C33 0.0218(7) 0.0220(8) 0.0211(7) 0.0004(6) 0.0112(6) -0.0019(6)
P2 0.01787(18) 0.01598(17) 0.01933(18) -0.00154(14) 0.00923(15) -0.00351(14)
C34 0.0218(8) 0.0217(8) 0.0287(8) 0.0003(6) 0.0131(7) 0.0009(6)
C35 0.0217(9) 0.0511(13) 0.0421(11) -0.0063(10) 0.0104(8) 0.0044(8)
C36 0.0374(10) 0.0301(9) 0.0365(10) 0.0036(8) 0.0251(8) 0.0088(8)
C37 0.0240(8) 0.0205(8) 0.0246(8) -0.0044(6) 0.0108(6) -0.0081(6)
C38 0.0326(9) 0.0221(8) 0.0326(9) -0.0099(7) 0.0157(8) -0.0076(7)
C39 0.0339(9) 0.0240(9) 0.0310(9) -0.0041(7) 0.0159(8) -0.0125(7)
K1 0.02358(17) 0.03050(19) 0.03176(19) -0.00855(15) 0.00952(15) 0.00083(14)
O1C 0.0393(9) 0.0404(9) 0.0519(10) 0.0024(8) -0.0063(7) -0.0018(7)
C1C 0.0278(12) 0.0385(14) 0.119(3) 0.0171(16) -0.0119(14) -0.0021(10)
C2C 0.0256(11) 0.0359(13) 0.131(3) -0.0022(15) 0.0330(15) 0.0011(9)
O2C 0.0338(8) 0.0346(8) 0.0772(12) -0.0133(8) 0.0255(8) -0.0037(6)
C3C 0.0493(15) 0.0602(17) 0.085(2) -0.0279(15) 0.0436(15) -0.0069(13)
C4C 0.0605(16) 0.075(2) 0.0590(16) -0.0133(14) 0.0407(14) -0.0093(14)
O3C 0.0499(9) 0.0396(9) 0.0486(9) -0.0087(7) 0.0217(8) -0.0032(7)
C5C 0.0758(18) 0.0430(13) 0.0403(12) -0.0037(10) 0.0297(12) -0.0072(12)
C6C 0.0637(16) 0.0358(12) 0.0351(11) -0.0031(9) 0.0068(11) 0.0008(11)
O4C 0.0340(8) 0.0362(8) 0.0469(9) -0.0025(7) 0.0049(7) -0.0017(6)
C7C 0.0335(11) 0.0260(10) 0.0787(18) -0.0003(11) 0.0050(11) -0.0017(8)
C8C 0.0313(11) 0.0228(10) 0.118(2) -0.0140(12) 0.0338(14) -0.0016(8)
O5C 0.0413(8) 0.0331(8) 0.0686(11) -0.0195(7) 0.0305(8) -0.0025(6)
C9C 0.0692(17) 0.0485(15) 0.086(2) -0.0325(14) 0.0590(17) -0.0168(13)
C10C 0.091(2) 0.0549(16) 0.0638(17) -0.0275(14) 0.0561(17) -0.0275(16)
O6C 0.0808(13) 0.0510(11) 0.0426(9) -0.0119(8) 0.0306(9) -0.0133(10)
C11C 0.117(3) 0.071(2) 0.0372(14) 0.0080(14) 0.0264(17) -0.010(2)
C12C 0.096(3) 0.0622(19) 0.0430(15) 0.0112(14) -0.0193(16) -0.0083(18)
O1S 0.0487(14) 0.0479(14) 0.113(3) -0.0039(15) 0.0319(16) -0.0029(11)
O1D 0.0487(14) 0.0479(14) 0.113(3) -0.0039(15) 0.0319(16) -0.0029(11)
C1S 0.0449(14) 0.0473(15) 0.088(2) -0.0042(14) 0.0143(14) 0.0101(12)
C2S 0.0451(15) 0.0654(19) 0.092(2) -0.0020(17) 0.0248(15) -0.0041(13)
C3S 0.076(2) 0.0382(14) 0.085(2) 0.0025(14) 0.0185(17) 0.0059(14)
C4S 0.0534(16) 0.0644(18) 0.0673(18) 0.0001(14) 0.0238(14) 0.0177(14)

loop_
_atom_type_symbol
_atom_type_description
_atom_type_scat_dispersion_real
_atom_type_scat_dispersion_imag
_atom_type_scat_source
C C 0.0033 0.0016 'International Tables Vol C Tables 4.2.6.8 and 6.1.1.4'
H H 0.0000 0.0000 'International Tables Vol C Tables 4.2.6.8 and 6.1.1.4'
B B 0.0013 0.0007 'International Tables Vol C Tables 4.2.6.8 and 6.1.1.4'
O O 0.0106 0.0060 'International Tables Vol C Tables 4.2.6.8 and 6.1.1.4'
P P 0.1023 0.0942 'International Tables Vol C Tables 4.2.6.8 and 6.1.1.4'
K K 0.2009 0.2494 'International Tables Vol C Tables 4.2.6.8 and 6.1.1.4'
Au Au -2.0133 8.8022 'International Tables Vol C Tables 4.2.6.8 and 6.1.1.4'

loop_
_geom_angle_atom_site_label_1
_geom_angle_atom_site_label_2
_geom_angle_atom_site_label_3
_geom_angle
_geom_angle_site_symmetry_1
_geom_angle_site_symmetry_3
_geom_angle_publ_flag
P1 Au1 P2 158.405(14) . . ?
O1 B1 C12 109.99(12) . . ?
O1 B1 C1 105.82(12) . . ?
C12 B1 C1 110.03(12) . . ?
O1 B1 C16 106.16(12) . . ?
C12 B1 C16 111.91(13) . . ?
C1 B1 C16 112.66(12) . . ?
B1 O1 K1 116.01(9) . . ?
B1 O1 H1 104.4(15) . . ?
K1 O1 H1 105.9(15) . . ?
C2 C1 C6 118.11(14) . . ?
C2 C1 B1 122.18(14) . . ?
C6 C1 B1 119.11(13) . . ?
C3 C2 C1 122.53(15) . . ?
C3 C2 K1 103.25(10) . . ?
C1 C2 K1 83.14(9) . . ?
C3 C2 H2 118.7 . . ?
C1 C2 H2 118.7 . . ?
K1 C2 H2 83.4 . . ?
C4 C3 C2 119.45(15) . . ?
C4 C3 H3 120.3 . . ?
C2 C3 H3 120.3 . . ?
C3 C4 C5 119.21(15) . . ?
C3 C4 H4 120.4 . . ?
C5 C4 H4 120.4 . . ?
C4 C5 C6 122.84(15) . . ?
C4 C5 H5 118.6 . . ?
C6 C5 H5 118.6 . . ?
C5 C6 C1 117.82(14) . . ?
C5 C6 B2 121.54(14) . . ?
C1 C6 B2 120.56(13) . . ?
C7 B2 C6 110.15(12) . . ?
C7 B2 C28 110.83(12) . . ?
C6 B2 C28 111.37(12) . . ?
C7 B2 C13 109.6(9) . . ?
C6 B2 C13 106.8(5) . . ?
C28 B2 C13 107.9(7) . . ?
C7 B2 C13D 103.5(17) . . ?
C6 B2 C13D 111.0(10) . . ?
C28 B2 C13D 109.7(14) . . ?
C8 C7 C12 117.86(14) . . ?
C8 C7 B2 121.93(14) . . ?
C12 C7 B2 119.94(13) . . ?
C9 C8 C7 122.62(16) . . ?
C9 C8 H8 118.7 . . ?
C7 C8 H8 118.7 . . ?
C10 C9 C8 119.49(16) . . ?
C10 C9 H9 120.3 . . ?
C8 C9 H9 120.3 . . ?
C9 C10 C11 119.33(15) . . ?
C9 C10 H10 120.3 . . ?
C11 C10 H10 120.3 . . ?
C10 C11 C12 122.55(15) . . ?
C10 C11 H11 118.7 . . ?
C12 C11 H11 118.7 . . ?
C11 C12 C7 118.10(14) . . ?
C11 C12 B1 121.81(14) . . ?
C7 C12 B1 120.01(13) . . ?
C14 C13 C15 118.8(4) . . ?
C14 C13 B2 122.3(13) . . ?
C15 C13 B2 118.9(12) . . ?
C13 C14 H14A 120.0 . . ?
C13 C14 H14B 120.0 . . ?
H14A C14 H14B 120.0 . . ?
C13 C15 H15A 109.5 . . ?
C13 C15 H15B 109.5 . . ?
H15A C15 H15B 109.5 . . ?
C13 C15 H15C 109.5 . . ?
H15A C15 H15C 109.5 . . ?
H15B C15 H15C 109.5 . . ?
C14D C13D C15D 117.2(7) . . ?
C14D C13D B2 121(2) . . ?
C15D C13D B2 121.0(17) . . ?
C13D C14D H14C 120.0 . . ?
C13D C14D H14D 120.0 . . ?
H14C C14D H14D 120.0 . . ?
C13D C15D H15D 109.5 . . ?
C13D C15D H15E 109.5 . . ?
H15D C15D H15E 109.5 . . ?
C13D C15D H15F 109.5 . . ?
H15D C15D H15F 109.5 . . ?
H15E C15D H15F 109.5 . . ?
C21 C16 C17 115.12(15) . . ?
C21 C16 B1 118.23(14) . . ?
C17 C16 B1 126.65(14) . . ?
C18 C17 C16 121.10(16) . . ?
C18 C17 P1 116.69(13) . . ?
C16 C17 P1 122.13(12) . . ?
C19 C18 C17 121.37(17) . . ?
C19 C18 H18 119.3 . . ?
C17 C18 H18 119.3 . . ?
C20 C19 C18 118.69(17) . . ?
C20 C19 H19 120.7 . . ?
C18 C19 H19 120.7 . . ?
C19 C20 C21 120.16(18) . . ?
C19 C20 H20 119.9 . . ?
C21 C20 H20 119.9 . . ?
C20 C21 C16 123.50(17) . . ?
C20 C21 H21 118.3 . . ?
C16 C21 H21 118.3 . . ?
C17 P1 C25 105.14(8) . . ?
C17 P1 C22 102.98(8) . . ?
C25 P1 C22 106.73(8) . . ?
C17 P1 Au1 117.92(5) . . ?
C25 P1 Au1 110.94(6) . . ?
C22 P1 Au1 112.24(6) . . ?
C24 C22 C23 111.03(16) . . ?
C24 C22 P1 112.44(13) . . ?
C23 C22 P1 114.86(13) . . ?
C24 C22 H22 105.9 . . ?
C23 C22 H22 105.9 . . ?
P1 C22 H22 105.9 . . ?
C22 C23 H23A 109.5 . . ?
C22 C23 H23B 109.5 . . ?
H23A C23 H23B 109.5 . . ?
C22 C23 H23C 109.5 . . ?
H23A C23 H23C 109.5 . . ?
H23B C23 H23C 109.5 . . ?
C22 C24 H24A 109.5 . . ?
C22 C24 H24B 109.5 . . ?
H24A C24 H24B 109.5 . . ?
C22 C24 H24C 109.5 . . ?
H24A C24 H24C 109.5 . . ?
H24B C24 H24C 109.5 . . ?
C27 C25 C26 110.44(15) . . ?
C27 C25 P1 111.03(12) . . ?
C26 C25 P1 109.59(11) . . ?
C27 C25 H25 108.6 . . ?
C26 C25 H25 108.6 . . ?
P1 C25 H25 108.6 . . ?
C25 C26 H26A 109.5 . . ?
C25 C26 H26B 109.5 . . ?
H26A C26 H26B 109.5 . . ?
C25 C26 H26C 109.5 . . ?
H26A C26 H26C 109.5 . . ?
H26B C26 H26C 109.5 . . ?
C25 C27 H27A 109.5 . . ?
C25 C27 H27B 109.5 . . ?
H27A C27 H27B 109.5 . . ?
C25 C27 H27C 109.5 . . ?
H27A C27 H27C 109.5 . . ?
H27B C27 H27C 109.5 . . ?
C33 C28 C29 114.59(14) . . ?
C33 C28 B2 119.61(13) . . ?
C29 C28 B2 125.77(13) . . ?
C30 C29 C28 121.06(14) . . ?
C30 C29 P2 116.06(12) . . ?
C28 C29 P2 122.88(12) . . ?
C31 C30 C29 121.86(15) . . ?
C31 C30 H30 119.1 . . ?
C29 C30 H30 119.1 . . ?
C32 C31 C30 118.36(15) . . ?
C32 C31 H31 120.8 . . ?
C30 C31 H31 120.8 . . ?
C31 C32 C33 119.94(15) . . ?
C31 C32 H32 120.0 . . ?
C33 C32 H32 120.0 . . ?
C32 C33 C28 124.16(15) . . ?
C32 C33 H33 117.9 . . ?
C28 C33 H33 117.9 . . ?
C29 P2 C37 104.24(7) . . ?
C29 P2 C34 104.40(7) . . ?
C37 P2 C34 107.56(8) . . ?
C29 P2 Au1 120.29(5) . . ?
C37 P2 Au1 108.68(6) . . ?
C34 P2 Au1 110.89(6) . . ?
C36 C34 C35 110.92(15) . . ?
C36 C34 P2 111.93(12) . . ?
C35 C34 P2 116.14(13) . . ?
C36 C34 H34 105.7 . . ?
C35 C34 H34 105.7 . . ?
P2 C34 H34 105.7 . . ?
C34 C35 H35A 109.5 . . ?
C34 C35 H35B 109.5 . . ?
H35A C35 H35B 109.5 . . ?
C34 C35 H35C 109.5 . . ?
H35A C35 H35C 109.5 . . ?
H35B C35 H35C 109.5 . . ?
C34 C36 H36A 109.5 . . ?
C34 C36 H36B 109.5 . . ?
H36A C36 H36B 109.5 . . ?
C34 C36 H36C 109.5 . . ?
H36A C36 H36C 109.5 . . ?
H36B C36 H36C 109.5 . . ?
C39 C37 C38 110.86(15) . . ?
C39 C37 P2 111.11(12) . . ?
C38 C37 P2 108.31(11) . . ?
C39 C37 H37 108.8 . . ?
C38 C37 H37 108.8 . . ?
P2 C37 H37 108.8 . . ?
C37 C38 H38A 109.5 . . ?
C37 C38 H38B 109.5 . . ?
H38A C38 H38B 109.5 . . ?
C37 C38 H38C 109.5 . . ?
H38A C38 H38C 109.5 . . ?
H38B C38 H38C 109.5 . . ?
C37 C39 H39A 109.5 . . ?
C37 C39 H39B 109.5 . . ?
H39A C39 H39B 109.5 . . ?
C37 C39 H39C 109.5 . . ?
H39A C39 H39C 109.5 . . ?
H39B C39 H39C 109.5 . . ?
O1C K1 O1 88.45(5) . . ?
O1C K1 O5C 113.47(6) . . ?
O1 K1 O5C 134.04(4) . . ?
O1C K1 O2C 58.29(6) . . ?
O1 K1 O2C 81.20(4) . . ?
O5C K1 O2C 144.76(5) . . ?
O1C K1 O3C 112.10(5) . . ?
O1 K1 O3C 97.83(4) . . ?
O5C K1 O3C 108.91(5) . . ?
O2C K1 O3C 56.29(5) . . ?
O1C K1 O6C 57.63(6) . . ?
O1 K1 O6C 122.10(5) . . ?
O5C K1 O6C 56.37(6) . . ?
O2C K1 O6C 109.58(6) . . ?
O3C K1 O6C 136.38(5) . . ?
O1C K1 O4C 135.97(5) . . ?
O1 K1 O4C 131.87(4) . . ?
O5C K1 O4C 54.74(5) . . ?
O2C K1 O4C 104.93(5) . . ?
O3C K1 O4C 54.38(5) . . ?
O6C K1 O4C 101.10(5) . . ?
O1C K1 C2 111.42(5) . . ?
O1 K1 C2 64.89(4) . . ?
O5C K1 C2 69.47(4) . . ?
O2C K1 C2 145.36(4) . . ?
O3C K1 C2 132.31(4) . . ?
O6C K1 C2 84.39(5) . . ?
O4C K1 C2 103.03(4) . . ?
C1C O1C C12C 114.5(2) . . ?
C1C O1C K1 119.47(18) . . ?
C12C O1C K1 123.97(19) . . ?
O1C C1C C2C 109.2(2) . . ?
O1C C1C H1A 109.8 . . ?
C2C C1C H1A 109.8 . . ?
O1C C1C H1B 109.8 . . ?
C2C C1C H1B 109.8 . . ?
H1A C1C H1B 108.3 . . ?
O2C C2C C1C 107.5(2) . . ?
O2C C2C H2A 110.2 . . ?
C1C C2C H2A 110.2 . . ?
O2C C2C H2B 110.2 . . ?
C1C C2C H2B 110.2 . . ?
H2A C2C H2B 108.5 . . ?
C3C O2C C2C 110.9(2) . . ?
C3C O2C K1 105.84(14) . . ?
C2C O2C K1 102.95(13) . . ?
O2C C3C C4C 106.9(2) . . ?
O2C C3C H3A 110.3 . . ?
C4C C3C H3A 110.3 . . ?
O2C C3C H3B 110.3 . . ?
C4C C3C H3B 110.3 . . ?
H3A C3C H3B 108.6 . . ?
O3C C4C C3C 108.3(2) . . ?
O3C C4C H4A 110.0 . . ?
C3C C4C H4A 110.0 . . ?
O3C C4C H4B 110.0 . . ?
C3C C4C H4B 110.0 . . ?
H4A C4C H4B 108.4 . . ?
C5C O3C C4C 112.2(2) . . ?
C5C O3C K1 122.82(13) . . ?
C4C O3C K1 116.61(16) . . ?
O3C C5C C6C 107.2(2) . . ?
O3C C5C H5A 110.3 . . ?
C6C C5C H5A 110.3 . . ?
O3C C5C H5B 110.3 . . ?
C6C C5C H5B 110.3 . . ?
H5A C5C H5B 108.5 . . ?
O4C C6C C5C 109.55(19) . . ?
O4C C6C H6A 109.8 . . ?
C5C C6C H6A 109.8 . . ?
O4C C6C H6B 109.8 . . ?
C5C C6C H6B 109.8 . . ?
H6A C6C H6B 108.2 . . ?
C7C O4C C6C 112.8(2) . . ?
C7C O4C K1 99.68(12) . . ?
C6C O4C K1 111.76(13) . . ?
O4C C7C C8C 109.4(2) . . ?
O4C C7C H7A 109.8 . . ?
C8C C7C H7A 109.8 . . ?
O4C C7C H7B 109.8 . . ?
C8C C7C H7B 109.8 . . ?
H7A C7C H7B 108.2 . . ?
O5C C8C C7C 109.94(18) . . ?
O5C C8C H8A 109.7 . . ?
C7C C8C H8A 109.7 . . ?
O5C C8C H8B 109.7 . . ?
C7C C8C H8B 109.7 . . ?
H8A C8C H8B 108.2 . . ?
C9C O5C C8C 112.3(2) . . ?
C9C O5C K1 122.90(16) . . ?
C8C O5C K1 123.08(15) . . ?
O5C C9C C10C 108.50(19) . . ?
O5C C9C H9A 110.0 . . ?
C10C C9C H9A 110.0 . . ?
O5C C9C H9B 110.0 . . ?
C10C C9C H9B 110.0 . . ?
H9A C9C H9B 108.4 . . ?
O6C C10C C9C 108.8(2) . . ?
O6C C10C H10A 109.9 . . ?
C9C C10C H10A 109.9 . . ?
O6C C10C H10B 109.9 . . ?
C9C C10C H10B 109.9 . . ?
H10A C10C H10B 108.3 . . ?
C10C O6C C11C 112.6(2) . . ?
C10C O6C K1 106.31(15) . . ?
C11C O6C K1 105.94(16) . . ?
O6C C11C C12C 109.2(3) . . ?
O6C C11C H11A 109.8 . . ?
C12C C11C H11A 109.8 . . ?
O6C C11C H11B 109.8 . . ?
C12C C11C H11B 109.8 . . ?
H11A C11C H11B 108.3 . . ?
O1C C12C C11C 108.2(2) . . ?
O1C C12C H12A 110.1 . . ?
C11C C12C H12A 110.1 . . ?
O1C C12C H12B 110.1 . . ?
C11C C12C H12B 110.1 . . ?
H12A C12C H12B 108.4 . . ?
C1S O1S C4S 105.2(2) . . ?
C4S O1D C1S 103.4(7) . . ?
O1S C1S C2S 104.0(2) . . ?
O1D C1S C2S 102.7(4) . . ?
O1S C1S H1C 111.0 . . ?
C2S C1S H1C 111.0 . . ?
O1S C1S H1D 111.0 . . ?
C2S C1S H1D 111.0 . . ?
H1C C1S H1D 109.0 . . ?
O1D C1S H1E 111.2 . . ?
C2S C1S H1E 111.2 . . ?
O1D C1S H1F 111.2 . . ?
C2S C1S H1F 111.2 . . ?
H1E C1S H1F 109.1 . . ?
C3S C2S C1S 104.3(2) . . ?
C3S C2S H2C 110.9 . . ?
C1S C2S H2C 110.9 . . ?
C3S C2S H2D 110.9 . . ?
C1S C2S H2D 110.9 . . ?
H2C C2S H2D 108.9 . . ?
C4S C3S C2S 105.1(2) . . ?
C4S C3S H3C 110.7 . . ?
C2S C3S H3C 110.7 . . ?
C4S C3S H3D 110.7 . . ?
C2S C3S H3D 110.7 . . ?
H3C C3S H3D 108.8 . . ?
O1D C4S C3S 99.7(5) . . ?
O1S C4S C3S 107.8(2) . . ?
O1S C4S H4C 110.1 . . ?
C3S C4S H4C 110.1 . . ?
O1S C4S H4D 110.1 . . ?
C3S C4S H4D 110.1 . . ?
H4C C4S H4D 108.5 . . ?
O1D C4S H4E 111.8 . . ?
C3S C4S H4E 111.8 . . ?
O1D C4S H4F 111.8 . . ?
C3S C4S H4F 111.8 . . ?
H4E C4S H4F 109.5 . . ?

loop_
_geom_bond_atom_site_label_1
_geom_bond_atom_site_label_2
_geom_bond_distance
_geom_bond_site_symmetry_2
_geom_bond_publ_flag
Au1 P1 2.3099(4) . ?
Au1 P2 2.3165(4) . ?
B1 O1 1.527(2) . ?
B1 C12 1.634(2) . ?
B1 C1 1.639(2) . ?
B1 C16 1.649(2) . ?
O1 K1 2.7837(13) . ?
O1 H1 0.829(9) . ?
C1 C2 1.412(2) . ?
C1 C6 1.429(2) . ?
C2 C3 1.390(2) . ?
C2 K1 3.4575(16) . ?
C2 H2 0.9500 . ?
C3 C4 1.388(3) . ?
C3 H3 0.9500 . ?
C4 C5 1.393(2) . ?
C4 H4 0.9500 . ?
C5 C6 1.408(2) . ?
C5 H5 0.9500 . ?
C6 B2 1.639(2) . ?
B2 C7 1.637(2) . ?
B2 C28 1.659(2) . ?
B2 C13 1.662(4) . ?
B2 C13D 1.664(7) . ?
C7 C8 1.410(2) . ?
C7 C12 1.429(2) . ?
C8 C9 1.390(2) . ?
C8 H8 0.9500 . ?
C9 C10 1.388(3) . ?
C9 H9 0.9500 . ?
C10 C11 1.390(2) . ?
C10 H10 0.9500 . ?
C11 C12 1.411(2) . ?
C11 H11 0.9500 . ?
C13 C14 1.359(18) . ?
C13 C15 1.48(2) . ?
C14 H14A 0.9500 . ?
C14 H14B 0.9500 . ?
C15 H15A 0.9800 . ?
C15 H15B 0.9800 . ?
C15 H15C 0.9800 . ?
C13D C14D 1.37(3) . ?
C13D C15D 1.47(3) . ?
C14D H14C 0.9500 . ?
C14D H14D 0.9500 . ?
C15D H15D 0.9800 . ?
C15D H15E 0.9800 . ?
C15D H15F 0.9800 . ?
C16 C21 1.407(2) . ?
C16 C17 1.419(2) . ?
C17 C18 1.406(2) . ?
C17 P1 1.8282(17) . ?
C18 C19 1.386(3) . ?
C18 H18 0.9500 . ?
C19 C20 1.380(3) . ?
C19 H19 0.9500 . ?
C20 C21 1.392(3) . ?
C20 H20 0.9500 . ?
C21 H21 0.9500 . ?
P1 C25 1.8523(16) . ?
P1 C22 1.8649(17) . ?
C22 C24 1.529(3) . ?
C22 C23 1.533(3) . ?
C22 H22 1.0000 . ?
C23 H23A 0.9800 . ?
C23 H23B 0.9800 . ?
C23 H23C 0.9800 . ?
C24 H24A 0.9800 . ?
C24 H24B 0.9800 . ?
C24 H24C 0.9800 . ?
C25 C27 1.530(3) . ?
C25 C26 1.533(2) . ?
C25 H25 1.0000 . ?
C26 H26A 0.9800 . ?
C26 H26B 0.9800 . ?
C26 H26C 0.9800 . ?
C27 H27A 0.9800 . ?
C27 H27B 0.9800 . ?
C27 H27C 0.9800 . ?
C28 C33 1.410(2) . ?
C28 C29 1.420(2) . ?
C29 C30 1.406(2) . ?
C29 P2 1.8369(16) . ?
C30 C31 1.385(2) . ?
C30 H30 0.9500 . ?
C31 C32 1.383(2) . ?
C31 H31 0.9500 . ?
C32 C33 1.388(2) . ?
C32 H32 0.9500 . ?
C33 H33 0.9500 . ?
P2 C37 1.8509(17) . ?
P2 C34 1.8641(17) . ?
C34 C36 1.530(2) . ?
C34 C35 1.530(3) . ?
C34 H34 1.0000 . ?
C35 H35A 0.9800 . ?
C35 H35B 0.9800 . ?
C35 H35C 0.9800 . ?
C36 H36A 0.9800 . ?
C36 H36B 0.9800 . ?
C36 H36C 0.9800 . ?
C37 C39 1.528(2) . ?
C37 C38 1.533(2) . ?
C37 H37 1.0000 . ?
C38 H38A 0.9800 . ?
C38 H38B 0.9800 . ?
C38 H38C 0.9800 . ?
C39 H39A 0.9800 . ?
C39 H39B 0.9800 . ?
C39 H39C 0.9800 . ?
K1 O1C 2.7736(16) . ?
K1 O5C 2.8698(15) . ?
K1 O2C 2.8807(16) . ?
K1 O3C 2.9651(18) . ?
K1 O6C 3.0036(17) . ?
K1 O4C 3.1388(16) . ?
O1C C1C 1.426(4) . ?
O1C C12C 1.428(4) . ?
C1C C2C 1.481(5) . ?
C1C H1A 0.9900 . ?
C1C H1B 0.9900 . ?
C2C O2C 1.411(3) . ?
C2C H2A 0.9900 . ?
C2C H2B 0.9900 . ?
O2C C3C 1.403(3) . ?
C3C C4C 1.477(4) . ?
C3C H3A 0.9900 . ?
C3C H3B 0.9900 . ?
C4C O3C 1.425(3) . ?
C4C H4A 0.9900 . ?
C4C H4B 0.9900 . ?
O3C C5C 1.414(3) . ?
C5C C6C 1.482(4) . ?
C5C H5A 0.9900 . ?
C5C H5B 0.9900 . ?
C6C O4C 1.422(3) . ?
C6C H6A 0.9900 . ?
C6C H6B 0.9900 . ?
O4C C7C 1.405(3) . ?
C7C C8C 1.488(4) . ?
C7C H7A 0.9900 . ?
C7C H7B 0.9900 . ?
C8C O5C 1.424(3) . ?
C8C H8A 0.9900 . ?
C8C H8B 0.9900 . ?
O5C C9C 1.418(3) . ?
C9C C10C 1.496(5) . ?
C9C H9A 0.9900 . ?
C9C H9B 0.9900 . ?
C10C O6C 1.429(4) . ?
C10C H10A 0.9900 . ?
C10C H10B 0.9900 . ?
O6C C11C 1.429(4) . ?
C11C C12C 1.495(5) . ?
C11C H11A 0.9900 . ?
C11C H11B 0.9900 . ?
C12C H12A 0.9900 . ?
C12C H12B 0.9900 . ?
O1S C1S 1.437(4) . ?
O1S C4S 1.438(4) . ?
O1D C4S 1.423(10) . ?
O1D C1S 1.487(10) . ?
C1S C2S 1.503(4) . ?
C1S H1C 0.9900 . ?
C1S H1D 0.9900 . ?
C1S H1E 0.9900 . ?
C1S H1F 0.9900 . ?
C2S C3S 1.490(4) . ?
C2S H2C 0.9900 . ?
C2S H2D 0.9900 . ?
C3S C4S 1.485(4) . ?
C3S H3C 0.9900 . ?
C3S H3D 0.9900 . ?
C4S H4C 0.9900 . ?
C4S H4D 0.9900 . ?
C4S H4E 0.9900 . ?
C4S H4F 0.9900 . ?

loop_
_geom_torsion_atom_site_label_1
_geom_torsion_atom_site_label_2
_geom_torsion_atom_site_label_3
_geom_torsion_atom_site_label_4
_geom_torsion
_geom_torsion_site_symmetry_1
_geom_torsion_site_symmetry_2
_geom_torsion_site_symmetry_3
_geom_torsion_site_symmetry_4
_geom_torsion_publ_flag
C12 B1 O1 K1 157.34(9) . . . . ?
C1 B1 O1 K1 38.53(13) . . . . ?
C16 B1 O1 K1 -81.41(12) . . . . ?
O1 B1 C1 C2 -91.08(16) . . . . ?
C12 B1 C1 C2 150.14(14) . . . . ?
C16 B1 C1 C2 24.5(2) . . . . ?
O1 B1 C1 C6 79.84(16) . . . . ?
C12 B1 C1 C6 -38.94(18) . . . . ?
C16 B1 C1 C6 -164.58(13) . . . . ?
C6 C1 C2 C3 -0.6(2) . . . . ?
B1 C1 C2 C3 170.45(15) . . . . ?
C6 C1 C2 K1 -101.92(13) . . . . ?
B1 C1 C2 K1 69.08(13) . . . . ?
C1 C2 C3 C4 -1.1(2) . . . . ?
K1 C2 C3 C4 89.20(15) . . . . ?
C2 C3 C4 C5 0.9(2) . . . . ?
C3 C4 C5 C6 0.8(2) . . . . ?
C4 C5 C6 C1 -2.4(2) . . . . ?
C4 C5 C6 B2 -179.18(15) . . . . ?
C2 C1 C6 C5 2.2(2) . . . . ?
B1 C1 C6 C5 -169.07(13) . . . . ?
C2 C1 C6 B2 179.01(13) . . . . ?
B1 C1 C6 B2 7.7(2) . . . . ?
C5 C6 B2 C7 -153.93(14) . . . . ?
C1 C6 B2 C7 29.40(18) . . . . ?
C5 C6 B2 C28 -30.54(19) . . . . ?
C1 C6 B2 C28 152.79(13) . . . . ?
C5 C6 B2 C13 87.1(9) . . . . ?
C1 C6 B2 C13 -89.6(9) . . . . ?
C5 C6 B2 C13D 92.0(18) . . . . ?
C1 C6 B2 C13D -84.7(18) . . . . ?
C6 B2 C7 C8 150.19(14) . . . . ?
C28 B2 C7 C8 26.48(19) . . . . ?
C13 B2 C7 C8 -92.5(5) . . . . ?
C13D B2 C7 C8 -91.1(11) . . . . ?
C6 B2 C7 C12 -35.89(18) . . . . ?
C28 B2 C7 C12 -159.60(13) . . . . ?
C13 B2 C7 C12 81.4(5) . . . . ?
C13D B2 C7 C12 82.8(11) . . . . ?
C12 C7 C8 C9 -0.2(2) . . . . ?
B2 C7 C8 C9 173.86(15) . . . . ?
C7 C8 C9 C10 -1.6(3) . . . . ?
C8 C9 C10 C11 1.5(3) . . . . ?
C9 C10 C11 C12 0.4(3) . . . . ?
C10 C11 C12 C7 -2.2(2) . . . . ?
C10 C11 C12 B1 -178.84(15) . . . . ?
C8 C7 C12 C11 2.0(2) . . . . ?
B2 C7 C12 C11 -172.18(13) . . . . ?
C8 C7 C12 B1 178.72(14) . . . . ?
B2 C7 C12 B1 4.6(2) . . . . ?
O1 B1 C12 C11 92.98(17) . . . . ?
C1 B1 C12 C11 -150.83(14) . . . . ?
C16 B1 C12 C11 -24.8(2) . . . . ?
O1 B1 C12 C7 -83.64(17) . . . . ?
C1 B1 C12 C7 32.56(18) . . . . ?
C16 B1 C12 C7 158.62(13) . . . . ?
C7 B2 C13 C14 19.0(15) . . . . ?
C6 B2 C13 C14 138.3(11) . . . . ?
C28 B2 C13 C14 -101.8(14) . . . . ?
C13D B2 C13 C14 6(15) . . . . ?
C7 B2 C13 C15 -158.4(10) . . . . ?
C6 B2 C13 C15 -39.1(14) . . . . ?
C28 B2 C13 C15 80.8(11) . . . . ?
C13D B2 C13 C15 -171(17) . . . . ?
C7 B2 C13D C14D -143(3) . . . . ?
C6 B2 C13D C14D -25(4) . . . . ?
C28 B2 C13D C14D 99(3) . . . . ?
C13 B2 C13D C14D 24(13) . . . . ?
C7 B2 C13D C15D 44(3) . . . . ?
C6 B2 C13D C15D 162(2) . . . . ?
C28 B2 C13D C15D -75(3) . . . . ?
C13 B2 C13D C15D -149(19) . . . . ?
O1 B1 C16 C21 -1.7(2) . . . . ?
C12 B1 C16 C21 118.27(17) . . . . ?
C1 B1 C16 C21 -117.12(17) . . . . ?
O1 B1 C16 C17 178.25(15) . . . . ?
C12 B1 C16 C17 -61.7(2) . . . . ?
C1 B1 C16 C17 62.9(2) . . . . ?
C21 C16 C17 C18 2.6(2) . . . . ?
B1 C16 C17 C18 -177.41(16) . . . . ?
C21 C16 C17 P1 -174.13(13) . . . . ?
B1 C16 C17 P1 5.9(2) . . . . ?
C16 C17 C18 C19 -2.4(3) . . . . ?
P1 C17 C18 C19 174.47(16) . . . . ?
C17 C18 C19 C20 0.3(3) . . . . ?
C18 C19 C20 C21 1.5(3) . . . . ?
C19 C20 C21 C16 -1.2(3) . . . . ?
C17 C16 C21 C20 -0.8(3) . . . . ?
B1 C16 C21 C20 179.15(18) . . . . ?
C18 C17 P1 C25 43.87(16) . . . . ?
C16 C17 P1 C25 -139.28(14) . . . . ?
C18 C17 P1 C22 -67.74(15) . . . . ?
C16 C17 P1 C22 109.10(15) . . . . ?
C18 C17 P1 Au1 168.09(12) . . . . ?
C16 C17 P1 Au1 -15.07(16) . . . . ?
C17 P1 C22 C24 -152.01(13) . . . . ?
C25 P1 C22 C24 97.56(14) . . . . ?
Au1 P1 C22 C24 -24.17(14) . . . . ?
C17 P1 C22 C23 79.72(15) . . . . ?
C25 P1 C22 C23 -30.71(16) . . . . ?
Au1 P1 C22 C23 -152.44(13) . . . . ?
C17 P1 C25 C27 -178.79(12) . . . . ?
C22 P1 C25 C27 -69.87(14) . . . . ?
Au1 P1 C25 C27 52.68(13) . . . . ?
C17 P1 C25 C26 58.93(14) . . . . ?
C22 P1 C25 C26 167.85(13) . . . . ?
Au1 P1 C25 C26 -69.59(13) . . . . ?
C7 B2 C28 C33 -110.32(15) . . . . ?
C6 B2 C28 C33 126.68(15) . . . . ?
C13 B2 C28 C33 9.7(8) . . . . ?
C13D B2 C28 C33 3.4(14) . . . . ?
C7 B2 C28 C29 67.80(18) . . . . ?
C6 B2 C28 C29 -55.2(2) . . . . ?
C13 B2 C28 C29 -172.2(7) . . . . ?
C13D B2 C28 C29 -178.5(14) . . . . ?
C33 C28 C29 C30 0.2(2) . . . . ?
B2 C28 C29 C30 -178.03(15) . . . . ?
C33 C28 C29 P2 -179.94(12) . . . . ?
B2 C28 C29 P2 1.9(2) . . . . ?
C28 C29 C30 C31 -1.3(3) . . . . ?
P2 C29 C30 C31 178.76(13) . . . . ?
C29 C30 C31 C32 1.3(3) . . . . ?
C30 C31 C32 C33 -0.1(3) . . . . ?
C31 C32 C33 C28 -1.2(3) . . . . ?
C29 C28 C33 C32 1.1(2) . . . . ?
B2 C28 C33 C32 179.38(15) . . . . ?
C30 C29 P2 C37 44.06(14) . . . . ?
C28 C29 P2 C37 -135.84(13) . . . . ?
C30 C29 P2 C34 -68.69(14) . . . . ?
C28 C29 P2 C34 111.42(14) . . . . ?
C30 C29 P2 Au1 166.12(11) . . . . ?
C28 C29 P2 Au1 -13.77(15) . . . . ?
C29 P2 C34 C36 -159.01(13) . . . . ?
C37 P2 C34 C36 90.64(14) . . . . ?
Au1 P2 C34 C36 -28.07(14) . . . . ?
C29 P2 C34 C35 72.21(16) . . . . ?
C37 P2 C34 C35 -38.14(16) . . . . ?
Au1 P2 C34 C35 -156.84(13) . . . . ?
C29 P2 C37 C39 -176.90(13) . . . . ?
C34 P2 C37 C39 -66.45(14) . . . . ?
Au1 P2 C37 C39 53.67(13) . . . . ?
C29 P2 C37 C38 61.11(13) . . . . ?
C34 P2 C37 C38 171.56(12) . . . . ?
Au1 P2 C37 C38 -68.32(12) . . . . ?
C12C O1C C1C C2C 177.5(2) . . . . ?
K1 O1C C1C C2C -18.2(3) . . . . ?
O1C C1C C2C O2C 62.6(3) . . . . ?
C1C C2C O2C C3C 175.7(2) . . . . ?
C1C C2C O2C K1 -71.50(19) . . . . ?
C2C O2C C3C C4C -173.3(2) . . . . ?
K1 O2C C3C C4C 75.7(2) . . . . ?
O2C C3C C4C O3C -66.3(3) . . . . ?
C3C C4C O3C C5C 171.8(2) . . . . ?
C3C C4C O3C K1 22.6(3) . . . . ?
C4C O3C C5C C6C 168.2(2) . . . . ?
K1 O3C C5C C6C -44.8(2) . . . . ?
O3C C5C C6C O4C 66.1(2) . . . . ?
C5C C6C O4C C7C -166.90(19) . . . . ?
C5C C6C O4C K1 -55.5(2) . . . . ?
C6C O4C C7C C8C -169.57(18) . . . . ?
K1 O4C C7C C8C 71.78(17) . . . . ?
O4C C7C C8C O5C -59.2(2) . . . . ?
C7C C8C O5C C9C 173.54(19) . . . . ?
C7C C8C O5C K1 8.1(2) . . . . ?
C8C O5C C9C C10C 170.7(2) . . . . ?
K1 O5C C9C C10C -23.8(3) . . . . ?
O5C C9C C10C O6C 61.8(3) . . . . ?
C9C C10C O6C C11C 177.7(2) . . . . ?
C9C C10C O6C K1 -66.7(2) . . . . ?
C10C O6C C11C C12C 178.7(2) . . . . ?
K1 O6C C11C C12C 62.9(3) . . . . ?
C1C O1C C12C C11C -168.1(2) . . . . ?
K1 O1C C12C C11C 28.4(3) . . . . ?
O6C C11C C12C O1C -62.6(3) . . . . ?
C4S O1S C1S O1D -56.9(5) . . . . ?
C4S O1S C1S C2S 37.1(4) . . . . ?
C4S O1D C1S O1S 57.1(6) . . . . ?
C4S O1D C1S C2S -40.2(7) . . . . ?
O1S C1S C2S C3S -32.9(4) . . . . ?
O1D C1S C2S C3S 13.6(6) . . . . ?
C1S C2S C3S C4S 16.2(4) . . . . ?
C1S O1D C4S O1S -55.4(5) . . . . ?
C1S O1D C4S C3S 49.9(7) . . . . ?
C1S O1S C4S O1D 59.2(6) . . . . ?
C1S O1S C4S C3S -27.3(4) . . . . ?
C2S C3S C4S O1D -40.9(6) . . . . ?
C2S C3S C4S O1S 6.2(4) . . . . ?
